data_7034500
loop_
_publ_author_name
'Dinca, Alina S.'
'Shova, Sergiu'
'Ion, Adrian E.'
'Maxim, Catalin'
'Lloret, Francesc'
'Julve, Miguel'
'Andruh, Marius'

_publ_section_title
;
 Ascorbic acid decomposition into oxalate ions: a simple synthetic route
 towards oxalato-bridged heterometallic 3d-4f clusters.
;
_journal_issue 16
_journal_name_full 'Dalton transactions (Cambridge, England : 2003)'
_journal_page_first 7148
_journal_page_last 7151
_journal_paper_doi 10.1039/c5dt00778j
_journal_volume 44
_journal_year 2015
_chemical_formula_moiety 'C138 H138 Dy6 N12 O60 Zn6, 5.5(C H4 O), 6.1(H2 O)'
_chemical_formula_sum 'C143.5 H172.2 Dy6 N12 O71.6 Zn6'
_chemical_formula_weight 4577.95
_chemical_name_systematic
;
 ? 
;
_space_group_crystal_system monoclinic
_space_group_IT_number 14
_space_group_name_Hall '-P 2yn'
_space_group_name_H-M_alt 'P 1 21/n 1'
_symmetry_space_group_name_Hall '-P 2yn'
_symmetry_space_group_name_H-M 'P 1 21/n 1'
_atom_sites_solution_hydrogens geom
_atom_sites_solution_primary direct
_atom_sites_solution_secondary difmap
_audit_creation_date 2015-02-14
_audit_creation_method
;
Olex2 1.2
(compiled 2015.01.26 svn.r3150 for OlexSys, GUI svn.r4998)
;
_audit_update_record
;
2015-02-17 deposited with the CCDC.
2015-03-20 downloaded from the CCDC.
;
_cell_angle_alpha 90.00
_cell_angle_beta 90.858(6)
_cell_angle_gamma 90.00
_cell_formula_units_Z 2
_cell_length_a 15.1130(3)
_cell_length_b 26.5550(4)
_cell_length_c 24.6138(5)
_cell_measurement_temperature 293(2)
_cell_volume 9877.0(3)
_computing_molecular_graphics 'Olex2 (Dolomanov et al., 2009)'
_computing_publication_material 'Olex2 (Dolomanov et al., 2009)'
_computing_structure_refinement 'ShelXL (Sheldrick, 2008)'
_computing_structure_solution 'SIR2004 (Burla et al., 2007)'
_diffrn_ambient_temperature 293(2)
_diffrn_measured_fraction_theta_full 0.996
_diffrn_measured_fraction_theta_max 0.996
_diffrn_radiation_monochromator graphite
_diffrn_radiation_type MoK\a
_diffrn_radiation_wavelength 0.71073
_diffrn_reflns_av_R_equivalents 0.3442
_diffrn_reflns_av_unetI/netI 0.3780
_diffrn_reflns_limit_h_max 16
_diffrn_reflns_limit_h_min -16
_diffrn_reflns_limit_k_max 29
_diffrn_reflns_limit_k_min -29
_diffrn_reflns_limit_l_max 27
_diffrn_reflns_limit_l_min -27
_diffrn_reflns_number 72738
_diffrn_reflns_theta_full 23.26
_diffrn_reflns_theta_max 23.26
_diffrn_reflns_theta_min 2.20
_diffrn_source 'fine-focus sealed tube'
_exptl_absorpt_coefficient_mu 3.035
_exptl_absorpt_correction_T_max 0.7933
_exptl_absorpt_correction_T_min 0.5820
_exptl_crystal_colour 'clear light colourless'
_exptl_crystal_colour_lustre clear
_exptl_crystal_colour_modifier light
_exptl_crystal_colour_primary colourless
_exptl_crystal_density_diffrn 1.539
_exptl_crystal_density_method 'not measured'
_exptl_crystal_description prism
_exptl_crystal_F_000 4532
_exptl_crystal_size_max 0.2
_exptl_crystal_size_mid 0.1
_exptl_crystal_size_min 0.08
_refine_diff_density_max 0.797
_refine_diff_density_min -0.673
_refine_diff_density_rms 0.123
_refine_ls_extinction_method none
_refine_ls_goodness_of_fit_ref 0.661
_refine_ls_hydrogen_treatment constr
_refine_ls_matrix_type full
_refine_ls_number_parameters 1045
_refine_ls_number_reflns 14116
_refine_ls_number_restraints 54
_refine_ls_restrained_S_all 0.661
_refine_ls_R_factor_all 0.2338
_refine_ls_R_factor_gt 0.0636
_refine_ls_shift/su_max 0.003
_refine_ls_shift/su_mean 0.000
_refine_ls_structure_factor_coef Fsqd
_refine_ls_weighting_details 'calc w=1/[\s^2^(Fo^2^)+(0.0000P)^2^+0.0000P] where P=(Fo^2^+2Fc^2^)/3'
_refine_ls_weighting_scheme calc
_refine_ls_wR_factor_gt 0.1168
_refine_ls_wR_factor_ref 0.1662
_reflns_number_gt 3465
_reflns_number_total 14116
_reflns_threshold_expression >2sigma(I)
_cod_data_source_file c5dt00778j2.cif
_cod_data_source_block zndyasc
_cod_depositor_comments 'Adding full bibliography for 7034494--7034500.cif.'
_cod_original_formula_sum 'C143.50 H172.20 Dy6 N12 O71.60 Zn6'
_cod_database_code 7034500
_olex2_refinement_description
;
1. Fixed Uiso
 At 1.2 times of:
  All C(H) groups, {H5WA,H5WB} of O5W, {H6WA,H6WB} of O6W, {H1WA,H1WB} of O1W,
   All C(H,H) groups
 At 1.5 times of:
  All C(H,H,H) groups, {H2WA,H2WB} of O2W, {H4WA,H4WB} of O4W, {H3WA,H3WB} of
  O3W, All O(H) groups
2. Uiso/Uaniso restraints and constraints
C34 \\sim N3: within 1.7A with sigma of 0.001 and sigma for terminal atoms of
0.002
Uanis(C2) \\sim Ueq, Uanis(C3) \\sim Ueq, Uanis(C10) \\sim Ueq, Uanis(C11)
\\sim Ueq, Uanis(C31) \\sim Ueq, Uanis(C32) \\sim Ueq, Uanis(C38) \\sim Ueq,
Uanis(C48) \\sim Ueq: with sigma of 0.01 and sigma for terminal atoms of 0.02
3. Others
 Fixed Sof: O33(0.5) H33A(0.5) O31(0.75) H31(0.75) O32(0.5) H32(0.5) O4W(0.75)
 H4WA(0.75) H4WB(0.75) O1W(0.5) H1WA(0.5) H1WB(0.5) O6W(0.4) H6WA(0.4)
 H6WB(0.4) O5W(0.4) H5WA(0.4) H5WB(0.4) C8AA(0.5) H8AA(0.5) H8AB(0.5) H8AC(0.5)
 O2W(0.5) H2WA(0.5) H2WB(0.5) C70(0.75) H70A(0.75) H70B(0.75) H70C(0.75)
 C71(0.5) H71A(0.5) H71B(0.5) H71C(0.5) O3W(0.5) H3WA(0.5) H3WB(0.5)
4.a Riding coordinates:
 C63(H63A,H63B,H63C), C65(H65A,H65B,H65C), C1(H1A,H1B,H1C), C44(H44A,H44B,
 H44C), C39(H39), C26(H26A,H26B,H26C), C69(H69A,H69B,H69C), O31(H31), O32(H32),
 O4W(H4WA,H4WB), C72(H72A,H72B,H72C), O1W(H1WA,H1WB), O6W(H6WA,H6WB), O5W(H5WA,
 H5WB), C8AA(H8AA,H8AB,H8AC), O2W(H2WA,H2WB), C70(H70A,H70B,H70C), C71(H71A,
 H71B,H71C), O3W(H3WA,H3WB)
4.b Secondary CH2 refined with riding coordinates:
 C11(H11A,H11B), C10(H10A,H10B), C9(H9A,H9B), C55(H55A,H55B), C54(H54A,H54B),
 C53(H53A,H53B), C36(H36A,H36B), C35(H35A,H35B), C34(H34A,H34B)
4.c Me refined with riding coordinates:
 C67(H67A,H67B,H67C), C45(H45A,H45B,H45C), C19(H19A,H19B,H19C)
4.d Aromatic/amide H refined with riding coordinates:
 C60(H60), C59(H59), C58(H58), C3(H3), C4(H4), C5(H5), C8(H8), C56(H56),
 C52(H52), C49(H49), C47(H47), C48(H48), C37(H37), C41(H41), C40(H40), C33(H33),
  C29(H29), C30(H30), C28(H28), C15(H15), C14(H14), C16(H16), C12(H12)
4.e Fitted hexagon refined as free rotating group:
 C3(C4,C5,C6,C7,C2)
4.f Tetrahedral OH refined with riding coordinates:
 O33(H33A)
4.g Idealised tetrahedral OH refined as rotating group:
 O34(H34)
;
_olex2_submission_special_instructions 'No special instructions were received'

loop_
_space_group_symop_id
_space_group_symop_operation_xyz
1 'x, y, z'
2 '-x+1/2, y+1/2, -z+1/2'
3 '-x, -y, -z'
4 'x-1/2, -y-1/2, z-1/2'

loop_
_atom_site_label
_atom_site_type_symbol
_atom_site_fract_x
_atom_site_fract_y
_atom_site_fract_z
_atom_site_U_iso_or_equiv
_atom_site_adp_type
_atom_site_occupancy
_atom_site_calc_flag
_atom_site_disorder_assembly
_atom_site_disorder_group
_atom_site_refinement_flags_posn
_atom_site_refinement_flags_adp
C63 C 0.7741(13) 0.0793(9) 0.2441(13) 0.116(11) Uani 1 d . . . .
H63A H 0.8003 0.0515 0.2254 0.174 Uiso 1 d . . R .
H63B H 0.7210 0.0895 0.2253 0.174 Uiso 1 d . . R .
H63C H 0.7600 0.0694 0.2805 0.174 Uiso 1 d . . R .
C64 C 0.5616(17) 0.1356(8) 0.1110(11) 0.083(8) Uani 1 d . . . .
C67 C 0.890(2) 0.2770(12) -0.1755(17) 0.20(2) Uani 1 d . . . .
H67A H 0.8549 0.2638 -0.1465 0.299 Uiso 1 calc . . R .
H67B H 0.8529 0.2967 -0.1994 0.299 Uiso 1 calc . . R .
H67C H 0.9362 0.2978 -0.1607 0.299 Uiso 1 calc . . R .
C61 C 0.8003(16) 0.1611(10) 0.2708(10) 0.082(7) Uani 1 d . . . .
C11 C 0.3072(13) 0.0946(8) -0.0159(9) 0.077(6) Uani 1 d . . . U
H11A H 0.2954 0.0952 0.0227 0.093 Uiso 1 calc . . R .
H11B H 0.2743 0.0669 -0.0321 0.093 Uiso 1 calc . . R .
C10 C 0.2779(13) 0.1464(9) -0.0431(10) 0.083(7) Uani 1 d . . . U
H10A H 0.3019 0.1475 -0.0794 0.099 Uiso 1 calc . . R .
H10B H 0.2139 0.1463 -0.0469 0.099 Uiso 1 calc . . R .
C9 C 0.3035(12) 0.1916(9) -0.0154(13) 0.110(10) Uani 1 d . . . .
H9A H 0.2881 0.1890 0.0226 0.132 Uiso 1 calc . . R .
H9B H 0.2714 0.2199 -0.0310 0.132 Uiso 1 calc . . R .
C65 C 0.5397(16) 0.1356(11) 0.1750(10) 0.118(10) Uani 1 d . . . .
H65A H 0.4769 0.1364 0.1800 0.177 Uiso 1 d . . R .
H65B H 0.5664 0.1639 0.1931 0.177 Uiso 1 d . . R .
H65C H 0.5634 0.1050 0.1900 0.177 Uiso 1 d . . R .
C60 C 0.7153(15) 0.1695(10) 0.2853(12) 0.096(9) Uani 1 d . . . .
H60 H 0.6705 0.1473 0.2750 0.116 Uiso 1 calc . . R .
C59 C 0.6963(15) 0.2142(10) 0.3175(9) 0.084(7) Uani 1 d . . . .
H59 H 0.6402 0.2197 0.3314 0.101 Uiso 1 calc . . R .
C1 C 0.8336(14) 0.2554(9) -0.0155(11) 0.098(9) Uani 1 d . . . .
H1A H 0.8411 0.2746 -0.0482 0.147 Uiso 1 d . . R .
H1B H 0.8779 0.2295 -0.0135 0.147 Uiso 1 d . . R .
H1C H 0.8394 0.2772 0.0154 0.147 Uiso 1 d . . R .
C58 C 0.7647(16) 0.2487(9) 0.3267(10) 0.090(8) Uani 1 d . . . .
H58 H 0.7523 0.2790 0.3440 0.108 Uiso 1 calc . . R .
C23 C 0.8434(15) 0.1030(8) 0.1080(14) 0.082(8) Uani 1 d . . . .
C3 C 0.6785(10) 0.3095(7) -0.0482(9) 0.141(11) Uani 1 d . . . U
H3 H 0.7329 0.3255 -0.0517 0.169 Uiso 1 calc . . R .
C4 C 0.6008(14) 0.3355(6) -0.0603(11) 0.20(2) Uani 1 d . . G .
H4 H 0.6032 0.3688 -0.0719 0.246 Uiso 1 calc . . R .
C5 C 0.5195(11) 0.3117(8) -0.0551(10) 0.148(14) Uani 1 d . . G .
H5 H 0.4675 0.3291 -0.0632 0.178 Uiso 1 calc . . R .
C6 C 0.5158(8) 0.2619(7) -0.0379(9) 0.107(10) Uani 1 d . . G .
C7 C 0.5935(10) 0.2359(5) -0.0258(8) 0.087(8) Uani 1 d . . G .
C2 C 0.6748(8) 0.2597(6) -0.0310(8) 0.073(6) Uani 1 d . . G U
C57 C 0.8483(14) 0.2391(9) 0.3112(9) 0.067(6) Uani 1 d . . . .
C22 C 0.8405(13) 0.1606(8) 0.1148(11) 0.061(6) Uani 1 d . . . .
C8 C 0.4264(15) 0.2446(12) -0.0339(10) 0.087(8) Uani 1 d . . . .
H8 H 0.3817 0.2675 -0.0423 0.104 Uiso 1 calc . . R .
C62 C 0.8748(18) 0.1979(9) 0.2819(9) 0.077(7) Uani 1 d . . . .
C56 C 0.9172(19) 0.2798(8) 0.3260(9) 0.085(8) Uani 1 d . . . .
H56 H 0.8977 0.3061 0.3476 0.102 Uiso 1 calc . . R .
C20 C 0.7847(13) 0.1271(8) -0.1058(11) 0.062(6) Uani 1 d . . . .
C66 C 0.9310(18) 0.2328(9) -0.2077(14) 0.092(9) Uani 1 d . . . .
C55 C 1.0475(19) 0.3250(8) 0.3371(11) 0.101(9) Uani 1 d . . . .
H55A H 1.0061 0.3462 0.3562 0.121 Uiso 1 calc . . R .
H55B H 1.0909 0.3125 0.3632 0.121 Uiso 1 calc . . R .
C54 C 1.0916(13) 0.3542(10) 0.2957(10) 0.088(8) Uani 1 d . . . .
H54A H 1.1133 0.3847 0.3130 0.105 Uiso 1 calc . . R .
H54B H 1.0467 0.3645 0.2694 0.105 Uiso 1 calc . . R .
C53 C 1.1652(13) 0.3328(9) 0.2652(10) 0.087(8) Uani 1 d . . . .
H53A H 1.2086 0.3184 0.2901 0.104 Uiso 1 calc . . R .
H53B H 1.1938 0.3590 0.2444 0.104 Uiso 1 calc . . R .
C52 C 1.1469(13) 0.3032(8) 0.1777(12) 0.071(7) Uani 1 d . . . .
H52 H 1.1771 0.3328 0.1700 0.085 Uiso 1 calc . . R .
C50 C 1.1196(13) 0.2695(9) 0.1318(12) 0.078(7) Uani 1 d . . . .
C49 C 1.1317(15) 0.2882(10) 0.0781(12) 0.090(8) Uani 1 d . . . .
H49 H 1.1513 0.3211 0.0734 0.108 Uiso 1 calc . . R .
C51 C 1.0837(12) 0.2206(9) 0.1372(13) 0.068(7) Uani 1 d . . . .
C46 C 1.0647(15) 0.1944(10) 0.0882(13) 0.081(7) Uani 1 d . . . .
C47 C 1.0774(15) 0.2095(9) 0.0362(12) 0.086(7) Uani 1 d . . . .
H47 H 1.0627 0.1895 0.0064 0.103 Uiso 1 calc . . R .
C48 C 1.1146(17) 0.2576(12) 0.0313(14) 0.117(9) Uani 1 d . . . U
H48 H 1.1283 0.2698 -0.0030 0.140 Uiso 1 calc . . R .
C45 C 1.0392(13) 0.1049(9) 0.0558(10) 0.089(8) Uani 1 d . . . .
H45A H 1.0178 0.0738 0.0705 0.134 Uiso 1 calc . . R .
H45B H 1.0985 0.1004 0.0434 0.134 Uiso 1 calc . . R .
H45C H 1.0018 0.1151 0.0258 0.134 Uiso 1 calc . . R .
C37 C 1.2227(16) 0.1716(10) -0.2742(11) 0.084(8) Uani 1 d . . . .
H37 H 1.2769 0.1837 -0.2859 0.101 Uiso 1 calc . . R .
C25 C 0.9884(14) -0.0085(10) -0.2230(11) 0.070(7) Uani 1 d . . . .
C24 C 0.9288(14) -0.0135(11) -0.1804(12) 0.074(8) Uani 1 d . . . .
C44 C 1.0804(14) 0.0365(9) -0.0925(10) 0.087(8) Uani 1 d . . . .
H44A H 1.0218 0.0315 -0.0789 0.131 Uiso 1 d . . R .
H44B H 1.1146 0.0557 -0.0667 0.131 Uiso 1 d . . R .
H44C H 1.1081 0.0044 -0.0980 0.131 Uiso 1 d . . R .
C42 C 1.1534(15) 0.0750(10) -0.1682(12) 0.087(8) Uani 1 d . . . .
C41 C 1.2304(15) 0.0518(10) -0.1578(11) 0.089(8) Uani 1 d . . . .
H41 H 1.2344 0.0263 -0.1321 0.107 Uiso 1 calc . . R .
C39 C 1.3024(17) 0.1035(16) -0.2212(18) 0.155(19) Uani 1 d . . . .
H39 H 1.3533 0.1142 -0.2386 0.186 Uiso 1 d . . R .
C40 C 1.302(2) 0.0666(13) -0.1858(14) 0.100(11) Uani 1 d . . . .
H40 H 1.3551 0.0495 -0.1794 0.120 Uiso 1 calc . . R .
C38 C 1.2216(13) 0.1276(8) -0.2336(9) 0.067(6) Uani 1 d . . . U
C43 C 1.1487(12) 0.1147(9) -0.2082(11) 0.078(7) Uani 1 d . . . .
C36 C 1.1787(19) 0.2341(11) -0.3312(12) 0.115(10) Uani 1 d . . . .
H36A H 1.1631 0.2663 -0.3154 0.138 Uiso 1 calc . . R .
H36B H 1.2425 0.2334 -0.3349 0.138 Uiso 1 calc . . R .
C35 C 1.1362(17) 0.2303(12) -0.3874(13) 0.126(11) Uani 1 d . . . .
H35A H 1.1504 0.1976 -0.4025 0.151 Uiso 1 calc . . R .
H35B H 1.1626 0.2556 -0.4105 0.151 Uiso 1 calc . . R .
C34 C 1.0344(18) 0.2370(10) -0.3899(12) 0.119(6) Uani 1 d . . . U
H34A H 1.0178 0.2675 -0.3709 0.143 Uiso 1 calc . . R .
H34B H 1.0144 0.2399 -0.4274 0.143 Uiso 1 calc . . R .
C33 C 0.9302(19) 0.1681(13) -0.3954(13) 0.137(12) Uani 1 d . . . .
H33 H 0.9219 0.1781 -0.4313 0.164 Uiso 1 calc . . R .
C31 C 0.8781(17) 0.1283(11) -0.3757(13) 0.097(8) Uani 1 d . . . U
C68 C 1.1512(13) 0.1457(10) 0.2927(11) 0.080(7) Uani 1 d . . . .
C32 C 0.8775(16) 0.1121(9) -0.3235(12) 0.079(7) Uani 1 d . . . U
C27 C 0.8147(19) 0.0741(12) -0.3111(10) 0.100(11) Uani 1 d . . . .
C29 C 0.7685(18) 0.0687(12) -0.4043(15) 0.124(11) Uani 1 d . . . .
H29 H 0.7340 0.0536 -0.4313 0.149 Uiso 1 calc . . R .
C30 C 0.8237(18) 0.1072(12) -0.4158(12) 0.115(10) Uani 1 d . . . .
H30 H 0.8253 0.1197 -0.4510 0.138 Uiso 1 calc . . R .
C28 C 0.7652(15) 0.0526(10) -0.3506(14) 0.097(9) Uani 1 d . . . .
H28 H 0.7277 0.0261 -0.3418 0.116 Uiso 1 calc . . R .
C21 C 0.8684(11) 0.1297(8) -0.0728(12) 0.067(7) Uani 1 d . . . .
C19 C 0.8243(11) 0.0207(8) -0.0330(10) 0.077(7) Uani 1 d . . . .
H19A H 0.8703 0.0357 -0.0111 0.115 Uiso 1 calc . . R .
H19B H 0.8414 0.0211 -0.0705 0.115 Uiso 1 calc . . R .
H19C H 0.8150 -0.0134 -0.0216 0.115 Uiso 1 calc . . R .
C17 C 0.6699(13) 0.0273(8) -0.0559(9) 0.065(6) Uani 1 d . . . .
C15 C 0.596(2) -0.0277(9) -0.1184(13) 0.124(12) Uani 1 d . . . .
H15 H 0.5976 -0.0507 -0.1468 0.148 Uiso 1 calc . . R .
C14 C 0.5165(15) -0.0090(11) -0.1001(11) 0.095(9) Uani 1 d . . . .
H14 H 0.4644 -0.0250 -0.1109 0.113 Uiso 1 calc . . R .
C16 C 0.6744(17) -0.0111(8) -0.0930(9) 0.080(7) Uani 1 d . . . .
H16 H 0.7284 -0.0259 -0.1012 0.096 Uiso 1 calc . . R .
C18 C 0.5892(13) 0.0492(9) -0.0429(12) 0.088(8) Uani 1 d . . . .
C13 C 0.5117(13) 0.0312(8) -0.0673(10) 0.071(6) Uani 1 d . . . .
C12 C 0.4244(12) 0.0491(10) -0.0542(9) 0.076(7) Uani 1 d . . . .
H12 H 0.3776 0.0304 -0.0686 0.091 Uiso 1 calc . . R .
C26 C 0.7376(13) 0.0278(9) -0.2406(10) 0.092(8) Uani 1 d . . . .
H26A H 0.7460 -0.0041 -0.2582 0.138 Uiso 1 d . . R .
H26B H 0.6812 0.0415 -0.2514 0.138 Uiso 1 d . . R .
H26C H 0.7394 0.0232 -0.2020 0.138 Uiso 1 d . . R .
C69 C 1.2260(14) 0.1196(9) 0.3239(11) 0.115(10) Uani 1 d . . . .
H69A H 1.2603 0.1440 0.3438 0.172 Uiso 1 d . . R .
H69B H 1.2636 0.1018 0.2994 0.172 Uiso 1 d . . R .
H69C H 1.2001 0.0962 0.3488 0.172 Uiso 1 d . . R .
N6 N 0.9990(12) 0.2815(7) 0.3117(8) 0.081(6) Uani 1 d . . . .
N5 N 1.1301(11) 0.2926(8) 0.2275(10) 0.084(6) Uani 1 d . . . .
N2 N 0.4022(12) 0.0881(7) -0.0249(9) 0.083(6) Uani 1 d . . . .
N1 N 0.4029(12) 0.2007(8) -0.0200(9) 0.085(6) Uani 1 d . . . .
N3 N 0.9927(16) 0.1928(8) -0.3642(10) 0.119(6) Uani 1 d . . . U
N4 N 1.1513(16) 0.1922(7) -0.2926(10) 0.099(7) Uani 1 d . . . .
O24 O 0.8338(9) 0.1186(6) 0.2456(7) 0.095(5) Uani 1 d . . . .
O22 O 0.9556(8) 0.1871(6) 0.2624(6) 0.078(5) Uani 1 d . . . .
O21 O 1.0664(9) 0.1982(5) 0.1851(7) 0.074(4) Uani 1 d . . . .
O23 O 1.0381(8) 0.1442(6) 0.0983(7) 0.090(5) Uani 1 d . . . .
O29 O 1.1018(10) 0.1232(6) 0.2635(7) 0.100(6) Uani 1 d . . . .
O30 O 1.1507(10) 0.1929(7) 0.2979(8) 0.099(6) Uani 1 d . . . .
O12 O 0.8932(10) 0.0803(5) 0.1412(7) 0.080(5) Uani 1 d . . . .
O11 O 0.8848(9) 0.1786(5) 0.1538(7) 0.078(5) Uani 1 d . . . .
O27 O 0.9813(11) 0.2391(6) -0.2447(9) 0.097(5) Uani 1 d . . . .
O10 O 0.7929(9) 0.0848(5) 0.0715(6) 0.068(4) Uani 1 d . . . .
O9 O 0.7969(9) 0.1851(5) 0.0789(6) 0.068(4) Uani 1 d . . . .
O25 O 0.6350(8) 0.1372(6) 0.0913(7) 0.094(6) Uani 1 d . . . .
O26 O 0.4879(8) 0.1397(5) 0.0826(6) 0.069(4) Uani 1 d . . . .
O2 O 0.5897(8) 0.0921(5) -0.0093(6) 0.071(4) Uani 1 d . . . .
O4 O 0.7417(8) 0.0496(5) -0.0269(6) 0.073(4) Uani 1 d . . . .
O1 O 0.5926(8) 0.1887(5) -0.0082(7) 0.084(5) Uani 1 d . . . .
O3 O 0.7456(8) 0.2317(5) -0.0167(6) 0.076(4) Uani 1 d . . . .
O5 O 0.7145(8) 0.1401(6) -0.0847(6) 0.085(5) Uani 1 d . . . .
O6 O 0.8599(9) 0.1394(6) -0.0241(6) 0.072(4) Uani 1 d . . . .
O7 O 0.7901(8) 0.1119(6) -0.1553(7) 0.076(4) Uani 1 d . . . .
O8 O 0.9397(8) 0.1219(5) -0.0985(6) 0.071(4) Uani 1 d . . . .
O17 O 1.0670(8) 0.1359(5) -0.2169(6) 0.081(4) Uani 1 d . . . .
O19 O 1.0740(8) 0.0644(5) -0.1434(6) 0.065(4) Uani 1 d . . . .
O18 O 0.9220(8) 0.1308(5) -0.2805(6) 0.079(4) Uani 1 d . . . .
O20 O 0.8073(8) 0.0625(5) -0.2571(8) 0.077(5) Uani 1 d . . . .
O14 O 0.9957(9) 0.0346(7) -0.2436(7) 0.089(5) Uani 1 d . . . .
O16 O 1.0330(9) -0.0444(6) -0.2436(6) 0.079(4) Uani 1 d . . . .
O15 O 0.9176(9) -0.0607(7) -0.1668(6) 0.089(5) Uani 1 d . . . .
O13 O 0.8988(10) 0.0212(6) -0.1579(7) 0.085(5) Uani 1 d . . . .
O28 O 0.9129(10) 0.1898(7) -0.1872(7) 0.090(5) Uani 1 d . . . .
Zn2 Zn 1.02693(17) 0.17877(11) -0.28311(13) 0.0868(9) Uani 1 d . . . .
Zn1 Zn 0.48932(14) 0.14173(10) 0.00336(12) 0.0745(8) Uani 1 d . . . .
Zn3 Zn 1.05776(16) 0.23467(10) 0.25858(13) 0.0804(9) Uani 1 d . . . .
Dy3 Dy 0.98535(6) 0.12563(4) 0.19967(5) 0.0770(4) Uani 1 d . . . .
Dy2 Dy 0.93117(7) 0.09993(4) -0.19263(5) 0.0696(3) Uani 1 d . . . .
Dy1 Dy 0.71637(6) 0.13909(4) 0.01155(5) 0.0723(4) Uani 1 d . . . .
O34 O 0.9169(15) 0.2840(8) 0.1784(9) 0.142(7) Uiso 1 d . . . .
H34 H 0.9027 0.2548 0.1722 0.214 Uiso 1 calc . . GR .
O33 O 1.275(2) 0.1403(15) 0.1466(15) 0.121(12) Uiso 0.50 d A 1 . .
H33A H 1.2749 0.1250 0.1176 0.181 Uiso 0.50 calc A 1 R .
O31 O 0.469(2) 0.4483(15) -0.0899(17) 0.214(15) Uiso 0.75 d . . . .
H31 H 0.5207 0.4524 -0.0993 0.321 Uiso 0.75 d . . R .
O32 O 0.688(2) 0.4445(14) 0.1188(16) 0.120(12) Uiso 0.50 d . . . .
H32 H 0.7039 0.4652 0.1418 0.180 Uiso 0.50 d . . R .
O4W O 1.0812(17) 0.1978(11) -0.1029(12) 0.151(10) Uiso 0.75 d . . . .
H4WA H 1.0913 0.2267 -0.1163 0.227 Uiso 0.75 d . . R .
H4WB H 1.0473 0.1813 -0.1242 0.227 Uiso 0.75 d . . R .
C72 C 0.910(2) 0.3170(13) 0.1220(15) 0.166(14) Uiso 1 d . . . .
H72A H 0.9373 0.2979 0.0936 0.249 Uiso 1 d . . R .
H72B H 0.9402 0.3487 0.1262 0.249 Uiso 1 d . . R .
H72C H 0.8491 0.3230 0.1127 0.249 Uiso 1 d . . R .
O1W O 1.309(2) 0.1977(12) 0.1679(15) 0.108(11) Uiso 0.50 d B 2 . .
H1WA H 1.3429 0.1888 0.1423 0.130 Uiso 0.50 d B 2 R .
H1WB H 1.3214 0.1788 0.1936 0.130 Uiso 0.50 d B 2 R .
O6W O 0.516(4) -0.012(2) -0.310(2) 0.16(2) Uiso 0.40 d C 2 . .
H6WA H 0.4948 0.0163 -0.3201 0.194 Uiso 0.40 d C 2 R .
H6WB H 0.4741 -0.0192 -0.2900 0.194 Uiso 0.40 d C 2 R .
O5W O 0.553(4) -0.059(2) -0.316(3) 0.18(2) Uiso 0.40 d D 1 . .
H5WA H 0.5031 -0.0453 -0.3216 0.219 Uiso 0.40 d D 1 R .
H5WB H 0.5698 -0.0483 -0.2864 0.219 Uiso 0.40 d D 1 R .
C8AA C 1.274(2) 0.1056(15) 0.1900(16) 0.063(11) Uiso 0.50 d A 1 . .
H8AA H 1.2156 0.1051 0.2051 0.095 Uiso 0.50 d A 1 R .
H8AB H 1.3157 0.1166 0.2172 0.095 Uiso 0.50 d A 1 R .
H8AC H 1.2893 0.0724 0.1779 0.095 Uiso 0.50 d A 1 R .
O2W O 1.277(2) 0.3424(15) -0.0494(17) 0.151(16) Uiso 0.50 d E 2 . .
H2WA H 1.2380 0.3653 -0.0453 0.226 Uiso 0.50 d E 2 R .
H2WB H 1.2737 0.3312 -0.0817 0.226 Uiso 0.50 d E 2 R .
C70 C 0.426(3) 0.4190(16) -0.1270(19) 0.144(16) Uiso 0.75 d . . . .
H70A H 0.4105 0.4387 -0.1585 0.216 Uiso 0.75 d . . R .
H70B H 0.4633 0.3916 -0.1374 0.216 Uiso 0.75 d . . R .
H70C H 0.3731 0.4061 -0.1110 0.216 Uiso 0.75 d . . R .
C71 C 0.605(3) 0.4279(17) 0.134(2) 0.092(15) Uiso 0.50 d . . . .
H71A H 0.5678 0.4285 0.1018 0.137 Uiso 0.50 d . . R .
H71B H 0.5796 0.4485 0.1614 0.137 Uiso 0.50 d . . R .
H71C H 0.6106 0.3939 0.1467 0.137 Uiso 0.50 d . . R .
O3W O 1.149(3) 0.3766(19) -0.071(2) 0.188(19) Uiso 0.50 d F 1 . .
H3WA H 1.1399 0.3737 -0.0368 0.282 Uiso 0.50 d F 1 R .
H3WB H 1.1884 0.3989 -0.0758 0.282 Uiso 0.50 d F 1 R .

loop_
_atom_site_aniso_label
_atom_site_aniso_U_11
_atom_site_aniso_U_22
_atom_site_aniso_U_33
_atom_site_aniso_U_23
_atom_site_aniso_U_13
_atom_site_aniso_U_12
C63 0.048(13) 0.086(19) 0.21(4) -0.016(19) 0.017(17) -0.005(12)
C64 0.093(18) 0.045(13) 0.11(2) 0.010(14) -0.039(17) -0.017(13)
C67 0.19(3) 0.10(3) 0.31(6) -0.09(3) 0.14(4) -0.04(2)
C61 0.077(17) 0.10(2) 0.072(19) -0.012(15) 0.004(14) -0.006(15)
C11 0.077(9) 0.076(10) 0.080(10) 0.000(8) 0.005(8) 0.009(8)
C10 0.069(9) 0.092(10) 0.086(11) -0.001(9) 0.007(8) -0.007(8)
C9 0.031(12) 0.10(2) 0.20(3) 0.00(2) 0.014(15) 0.002(11)
C65 0.13(2) 0.16(3) 0.057(18) 0.051(19) -0.001(15) -0.03(2)
C60 0.053(14) 0.091(19) 0.14(3) -0.010(18) 0.003(15) -0.005(13)
C59 0.080(16) 0.11(2) 0.057(18) -0.005(15) -0.010(13) 0.025(16)
C1 0.079(16) 0.080(18) 0.13(3) -0.018(16) 0.015(15) -0.001(13)
C58 0.074(16) 0.093(19) 0.10(2) -0.038(16) -0.006(15) -0.015(14)
C23 0.059(13) 0.033(12) 0.15(3) -0.007(16) -0.001(15) -0.023(11)
C3 0.129(13) 0.147(14) 0.145(14) 0.006(10) -0.003(9) -0.006(9)
C4 0.11(2) 0.12(3) 0.39(6) 0.12(3) 0.03(3) 0.01(2)
C5 0.071(18) 0.13(3) 0.24(4) 0.07(3) -0.02(2) 0.004(17)
C6 0.077(18) 0.09(2) 0.15(3) 0.061(19) 0.005(17) -0.010(15)
C7 0.049(13) 0.086(18) 0.13(2) -0.041(17) 0.012(14) -0.003(13)
C2 0.063(9) 0.077(10) 0.080(10) 0.011(8) -0.010(8) -0.003(8)
C57 0.060(14) 0.075(16) 0.065(18) 0.022(13) -0.009(12) -0.015(12)
C22 0.040(11) 0.071(16) 0.072(19) 0.008(14) 0.018(12) -0.004(11)
C8 0.070(16) 0.13(2) 0.064(19) 0.012(17) 0.002(13) 0.013(16)
C62 0.13(2) 0.065(16) 0.039(16) 0.005(12) 0.011(15) 0.035(16)
C56 0.14(2) 0.064(16) 0.048(17) 0.011(12) -0.022(16) 0.027(16)
C20 0.062(14) 0.047(12) 0.078(19) 0.020(13) -0.004(14) 0.006(11)
C66 0.094(19) 0.058(16) 0.12(3) 0.024(18) 0.032(18) -0.018(15)
C55 0.16(2) 0.055(15) 0.09(2) -0.031(14) 0.009(19) -0.045(16)
C54 0.055(13) 0.11(2) 0.10(2) -0.039(18) -0.013(13) 0.009(14)
C53 0.063(14) 0.084(17) 0.11(2) -0.043(16) -0.030(14) 0.003(12)
C52 0.067(14) 0.045(13) 0.10(2) -0.012(15) -0.009(15) 0.000(10)
C50 0.061(14) 0.083(18) 0.09(2) 0.016(17) 0.014(14) 0.008(12)
C49 0.097(18) 0.092(19) 0.08(2) -0.008(17) 0.029(16) -0.028(14)
C51 0.048(12) 0.063(15) 0.09(2) 0.020(16) 0.012(13) -0.007(10)
C46 0.085(16) 0.078(19) 0.08(2) 0.009(18) -0.009(16) 0.034(14)
C47 0.099(18) 0.070(17) 0.09(2) 0.000(15) -0.010(16) 0.015(13)
C48 0.111(12) 0.120(12) 0.119(13) -0.002(9) 0.002(9) 0.013(9)
C45 0.080(15) 0.095(18) 0.09(2) -0.028(17) -0.008(14) 0.039(14)
C37 0.074(16) 0.092(19) 0.09(2) -0.024(16) 0.035(15) -0.042(14)
C25 0.051(13) 0.078(18) 0.08(2) -0.021(16) 0.001(13) 0.013(13)
C24 0.043(13) 0.079(19) 0.10(2) 0.030(17) 0.012(14) -0.016(13)
C44 0.084(16) 0.083(18) 0.09(2) 0.028(16) -0.019(14) -0.002(13)
C42 0.073(17) 0.086(19) 0.10(2) -0.030(17) -0.021(16) 0.008(14)
C41 0.049(13) 0.100(19) 0.12(2) -0.002(17) -0.017(15) 0.022(14)
C39 0.053(18) 0.19(4) 0.23(5) -0.16(3) 0.05(2) -0.06(2)
C40 0.06(2) 0.12(3) 0.11(3) 0.00(2) -0.017(18) 0.019(18)
C38 0.054(8) 0.072(9) 0.077(10) -0.001(8) 0.012(8) -0.010(8)
C43 0.032(11) 0.091(18) 0.11(2) 0.007(15) -0.004(12) -0.007(11)
C36 0.14(2) 0.13(3) 0.08(2) 0.002(19) -0.010(19) -0.068(19)
C35 0.09(2) 0.18(3) 0.11(3) 0.03(2) 0.017(19) -0.033(19)
C34 0.147(14) 0.101(13) 0.110(15) 0.071(11) 0.006(12) -0.018(11)
C33 0.12(2) 0.18(3) 0.10(3) 0.01(2) -0.04(2) -0.03(2)
C31 0.094(10) 0.094(11) 0.102(12) -0.002(9) 0.003(9) -0.006(9)
C68 0.057(13) 0.077(18) 0.11(2) 0.030(17) -0.009(13) -0.010(13)
C32 0.080(10) 0.077(10) 0.079(11) 0.009(9) -0.002(9) 0.000(8)
C27 0.11(2) 0.18(3) 0.012(14) -0.008(17) -0.017(15) 0.05(2)
C29 0.11(2) 0.13(3) 0.13(3) 0.01(2) -0.06(2) -0.040(19)
C30 0.12(2) 0.15(3) 0.08(2) 0.00(2) -0.017(17) -0.03(2)
C28 0.087(17) 0.10(2) 0.11(3) 0.05(2) -0.009(18) 0.030(15)
C21 0.024(10) 0.062(14) 0.11(2) 0.018(16) -0.006(13) 0.008(9)
C19 0.039(11) 0.081(16) 0.11(2) 0.029(14) -0.005(12) 0.007(11)
C17 0.059(13) 0.070(15) 0.067(17) 0.006(13) -0.024(12) -0.009(11)
C15 0.15(3) 0.058(16) 0.16(3) -0.008(17) -0.10(2) -0.028(17)
C14 0.052(14) 0.12(2) 0.12(2) -0.048(19) 0.006(14) -0.015(14)
C16 0.12(2) 0.056(14) 0.059(18) -0.024(13) 0.009(15) 0.014(13)
C18 0.044(13) 0.081(17) 0.14(3) 0.008(17) -0.004(14) 0.013(12)
C13 0.061(14) 0.075(16) 0.076(19) -0.020(14) 0.002(12) -0.022(11)
C12 0.039(12) 0.12(2) 0.069(18) -0.013(16) -0.019(11) -0.016(12)
C26 0.068(14) 0.097(19) 0.11(2) 0.015(16) -0.002(14) -0.026(13)
C69 0.105(17) 0.092(19) 0.14(3) -0.002(17) -0.083(17) 0.009(14)
N6 0.055(11) 0.080(14) 0.109(19) -0.030(12) -0.005(11) 0.005(10)
N5 0.066(12) 0.098(16) 0.090(18) 0.032(14) 0.009(12) 0.012(10)
N2 0.099(15) 0.050(11) 0.100(18) 0.006(11) -0.015(12) 0.013(10)
N1 0.077(13) 0.083(14) 0.094(18) -0.026(13) 0.011(12) 0.016(12)
N3 0.146(14) 0.101(13) 0.110(15) 0.071(11) 0.006(12) -0.018(11)
N4 0.122(18) 0.067(14) 0.11(2) 0.011(13) -0.013(15) 0.014(13)
O24 0.057(9) 0.084(12) 0.143(17) -0.016(11) -0.002(9) -0.027(9)
O22 0.048(8) 0.096(12) 0.092(13) -0.013(9) 0.008(8) -0.005(8)
O21 0.071(9) 0.069(10) 0.080(13) -0.008(9) -0.014(8) 0.010(8)
O23 0.074(9) 0.070(11) 0.124(15) -0.009(11) -0.029(9) 0.013(8)
O29 0.083(10) 0.111(14) 0.104(14) -0.016(11) -0.040(9) -0.015(10)
O30 0.085(11) 0.081(13) 0.130(17) 0.017(12) -0.013(10) -0.004(9)
O12 0.091(11) 0.049(9) 0.102(14) 0.006(9) 0.007(10) -0.004(8)
O11 0.081(10) 0.065(10) 0.086(13) -0.013(9) -0.010(9) -0.008(8)
O27 0.102(13) 0.060(11) 0.127(18) -0.003(11) -0.005(12) 0.004(9)
O10 0.072(9) 0.046(8) 0.087(12) -0.004(8) -0.002(8) -0.004(7)
O9 0.066(9) 0.056(9) 0.084(13) 0.003(8) 0.023(9) 0.006(7)
O25 0.040(8) 0.104(13) 0.139(16) -0.005(11) 0.000(9) -0.022(8)
O26 0.065(8) 0.061(9) 0.081(12) -0.005(8) 0.018(8) 0.006(7)
O2 0.067(8) 0.057(9) 0.090(12) -0.003(9) 0.010(8) -0.004(7)
O4 0.053(8) 0.066(9) 0.100(13) -0.012(9) -0.007(8) 0.011(7)
O1 0.062(9) 0.066(10) 0.125(16) -0.010(10) 0.018(9) 0.003(8)
O3 0.052(8) 0.078(10) 0.098(13) 0.004(9) 0.006(8) -0.009(7)
O5 0.044(8) 0.102(12) 0.110(14) -0.007(10) 0.011(8) 0.004(8)
O6 0.072(9) 0.087(11) 0.056(11) -0.002(10) -0.001(8) 0.008(8)
O7 0.066(8) 0.087(12) 0.073(12) 0.003(10) -0.023(9) -0.004(7)
O8 0.057(8) 0.062(9) 0.093(12) 0.016(8) 0.000(8) 0.012(7)
O17 0.063(8) 0.078(10) 0.103(13) 0.018(9) 0.011(8) 0.009(8)
O19 0.043(8) 0.066(9) 0.084(12) -0.005(8) 0.006(8) 0.003(6)
O18 0.081(9) 0.059(9) 0.098(13) 0.025(9) -0.006(8) -0.014(8)
O20 0.046(8) 0.067(10) 0.116(16) -0.012(9) -0.009(9) 0.002(7)
O14 0.087(10) 0.085(12) 0.094(14) 0.040(11) -0.006(9) -0.019(9)
O16 0.082(10) 0.081(11) 0.073(12) -0.001(9) -0.002(9) 0.013(9)
O15 0.058(9) 0.143(17) 0.067(12) 0.009(11) -0.012(8) -0.014(9)
O13 0.076(10) 0.073(11) 0.105(15) -0.021(10) -0.006(9) 0.014(9)
O28 0.090(11) 0.104(14) 0.075(13) 0.004(11) 0.004(9) 0.009(10)
Zn2 0.0837(18) 0.079(2) 0.098(3) 0.0181(18) -0.0035(16) -0.0069(15)
Zn1 0.0523(13) 0.0747(18) 0.096(2) -0.0008(16) -0.0009(14) 0.0009(13)
Zn3 0.0717(16) 0.0697(18) 0.100(3) -0.0044(17) -0.0110(15) -0.0055(13)
Dy3 0.0654(6) 0.0659(7) 0.0994(10) -0.0076(7) -0.0098(6) -0.0009(6)
Dy2 0.0621(6) 0.0643(7) 0.0825(9) 0.0049(7) -0.0013(6) 0.0034(6)
Dy1 0.0533(6) 0.0738(8) 0.0897(10) -0.0101(7) -0.0047(6) 0.0022(5)

loop_
_atom_type_symbol
_atom_type_description
_atom_type_scat_dispersion_real
_atom_type_scat_dispersion_imag
_atom_type_scat_source
C C 0.0033 0.0016 'International Tables Vol C Tables 4.2.6.8 and 6.1.1.4'
H H 0.0000 0.0000 'International Tables Vol C Tables 4.2.6.8 and 6.1.1.4'
Dy Dy -0.1892 4.4098 'International Tables Vol C Tables 4.2.6.8 and 6.1.1.4'
N N 0.0061 0.0033 'International Tables Vol C Tables 4.2.6.8 and 6.1.1.4'
O O 0.0106 0.0060 'International Tables Vol C Tables 4.2.6.8 and 6.1.1.4'
Zn Zn 0.2839 1.4301 'International Tables Vol C Tables 4.2.6.8 and 6.1.1.4'

loop_
_geom_angle_atom_site_label_1
_geom_angle_atom_site_label_2
_geom_angle_atom_site_label_3
_geom_angle
_geom_angle_site_symmetry_1
_geom_angle_site_symmetry_3
H63A C63 H63B 109.5 . .
H63A C63 H63C 109.5 . .
H63B C63 H63C 109.5 . .
O24 C63 H63A 108.7 . .
O24 C63 H63B 109.9 . .
O24 C63 H63C 109.8 . .
O25 C64 C65 126(2) . .
O25 C64 O26 124(2) . .
O26 C64 C65 110(2) . .
H67A C67 H67B 109.5 . .
H67A C67 H67C 109.5 . .
H67B C67 H67C 109.5 . .
C66 C67 H67A 109.5 . .
C66 C67 H67B 109.5 . .
C66 C67 H67C 109.5 . .
C60 C61 C62 124(2) . .
C60 C61 O24 127(2) . .
O24 C61 C62 109.3(19) . .
H11A C11 H11B 108.5 . .
C10 C11 H11A 110.1 . .
C10 C11 H11B 110.1 . .
N2 C11 H11A 110.1 . .
N2 C11 H11B 110.1 . .
N2 C11 C10 107.8(17) . .
C11 C10 H10A 108.0 . .
C11 C10 H10B 108.0 . .
H10A C10 H10B 107.3 . .
C9 C10 C11 117(2) . .
C9 C10 H10A 108.0 . .
C9 C10 H10B 108.0 . .
C10 C9 H9A 109.5 . .
C10 C9 H9B 109.5 . .
C10 C9 N1 110.9(19) . .
H9A C9 H9B 108.1 . .
N1 C9 H9A 109.5 . .
N1 C9 H9B 109.5 . .
C64 C65 H65A 110.0 . .
C64 C65 H65B 111.2 . .
C64 C65 H65C 107.1 . .
H65A C65 H65B 109.5 . .
H65A C65 H65C 109.5 . .
H65B C65 H65C 109.5 . .
C61 C60 H60 121.0 . .
C61 C60 C59 118(2) . .
C59 C60 H60 121.0 . .
C60 C59 H59 121.0 . .
C58 C59 C60 118(2) . .
C58 C59 H59 121.0 . .
H1A C1 H1B 109.5 . .
H1A C1 H1C 109.5 . .
H1B C1 H1C 109.5 . .
O3 C1 H1A 109.2 . .
O3 C1 H1B 109.0 . .
O3 C1 H1C 110.2 . .
C59 C58 H58 119.2 . .
C57 C58 C59 122(2) . .
C57 C58 H58 119.2 . .
O12 C23 C22 115(2) . .
O12 C23 O10 129(2) . .
O10 C23 C22 116(2) . .
C4 C3 H3 120.0 . .
C4 C3 C2 120.0 . .
C2 C3 H3 120.0 . .
C3 C4 H4 120.0 . .
C3 C4 C5 120.0 . .
C5 C4 H4 120.0 . .
C4 C5 H5 120.0 . .
C6 C5 C4 120.0 . .
C6 C5 H5 120.0 . .
C5 C6 C8 111.6(17) . .
C7 C6 C5 120.0 . .
C7 C6 C8 128.4(17) . .
C6 C7 C2 120.0 . .
O1 C7 C6 121.8(13) . .
O1 C7 C2 118.2(13) . .
C7 C2 C3 120.0 . .
O3 C2 C3 124.9(13) . .
O3 C2 C7 115.1(13) . .
C58 C57 C62 126(2) . .
C58 C57 C56 116(2) . .
C62 C57 C56 119(2) . .
O11 C22 C23 116(2) . .
O11 C22 O9 127(2) . .
O9 C22 C23 117(2) . .
C6 C8 H8 117.2 . .
N1 C8 C6 126(2) . .
N1 C8 H8 117.2 . .
C57 C62 C61 113(2) . .
O22 C62 C61 118(2) . .
O22 C62 C57 129(2) . .
C57 C56 H56 116.3 . .
N6 C56 C57 127(2) . .
N6 C56 H56 116.3 . .
O5 C20 C21 119(2) . .
O5 C20 O7 123(2) . .
O7 C20 C21 118(2) . .
O27 C66 C67 123(2) . .
O27 C66 O28 124(3) . .
O28 C66 C67 113(3) . .
H55A C55 H55B 108.1 . .
C54 C55 H55A 109.6 . .
C54 C55 H55B 109.6 . .
C54 C55 N6 110(2) . .
N6 C55 H55A 109.6 . .
N6 C55 H55B 109.6 . .
C55 C54 H54A 107.1 . .
C55 C54 H54B 107.1 . .
C55 C54 C53 121(2) . .
H54A C54 H54B 106.8 . .
C53 C54 H54A 107.1 . .
C53 C54 H54B 107.1 . .
C54 C53 H53A 109.8 . .
C54 C53 H53B 109.8 . .
C54 C53 N5 109.2(17) . .
H53A C53 H53B 108.3 . .
N5 C53 H53A 109.8 . .
N5 C53 H53B 109.8 . .
C50 C52 H52 118.8 . .
N5 C52 H52 118.8 . .
N5 C52 C50 122(2) . .
C49 C50 C52 117(2) . .
C51 C50 C52 125(3) . .
C51 C50 C49 118(3) . .
C50 C49 H49 119.2 . .
C50 C49 C48 122(3) . .
C48 C49 H49 119.2 . .
C50 C51 C46 116(3) . .
O21 C51 C50 124(3) . .
O21 C51 C46 119(2) . .
C47 C46 C51 129(3) . .
C47 C46 O23 119(3) . .
O23 C46 C51 111(2) . .
C46 C47 H47 122.8 . .
C46 C47 C48 114(3) . .
C48 C47 H47 122.8 . .
C49 C48 H48 119.5 . .
C47 C48 C49 121(3) . .
C47 C48 H48 119.5 . .
H45A C45 H45B 109.5 . .
H45A C45 H45C 109.5 . .
H45B C45 H45C 109.5 . .
O23 C45 H45A 109.5 . .
O23 C45 H45B 109.5 . .
O23 C45 H45C 109.5 . .
C38 C37 H37 118.8 . .
N4 C37 H37 118.8 . .
N4 C37 C38 122(2) . .
O14 C25 C24 117(2) . .
O14 C25 O16 118(2) . .
O16 C25 C24 125(3) . .
O15 C24 C25 112(3) . .
O13 C24 C25 123(2) . .
O13 C24 O15 125(2) . .
H44A C44 H44B 109.5 . .
H44A C44 H44C 109.5 . .
H44B C44 H44C 109.5 . .
O19 C44 H44A 108.7 . .
O19 C44 H44B 109.1 . .
O19 C44 H44C 110.6 . .
C41 C42 C43 120(3) . .
C41 C42 O19 125(3) . .
O19 C42 C43 114.5(19) . .
C42 C41 H41 120.9 . .
C42 C41 C40 118(3) . .
C40 C41 H41 120.9 . .
C40 C39 H39 123.0 . .
C40 C39 C38 118(3) . .
C38 C39 H39 118.8 . .
C41 C40 H40 117.8 . .
C39 C40 C41 124(3) . .
C39 C40 H40 117.8 . .
C39 C38 C37 118(3) . .
C43 C38 C37 121(2) . .
C43 C38 C39 121(3) . .
C38 C43 C42 119(2) . .
C38 C43 O17 125(2) . .
O17 C43 C42 116.3(19) . .
H36A C36 H36B 107.7 . .
C35 C36 H36A 108.8 . .
C35 C36 H36B 108.8 . .
C35 C36 N4 114(2) . .
N4 C36 H36A 108.8 . .
N4 C36 H36B 108.8 . .
C36 C35 H35A 108.3 . .
C36 C35 H35B 108.3 . .
C36 C35 C34 116(3) . .
H35A C35 H35B 107.4 . .
C34 C35 H35A 108.3 . .
C34 C35 H35B 108.3 . .
C35 C34 H34A 109.9 . .
C35 C34 H34B 109.9 . .
H34A C34 H34B 108.3 . .
N3 C34 C35 109(2) . .
N3 C34 H34A 109.9 . .
N3 C34 H34B 109.9 . .
C31 C33 H33 118.4 . .
N3 C33 H33 118.4 . .
N3 C33 C31 123(3) . .
C32 C31 C33 125(3) . .
C32 C31 C30 122(3) . .
C30 C31 C33 113(3) . .
O29 C68 C69 122(2) . .
O29 C68 O30 124(2) . .
O30 C68 C69 114(2) . .
C31 C32 C27 116(3) . .
O18 C32 C31 128(3) . .
O18 C32 C27 115(2) . .
C28 C27 C32 121(3) . .
C28 C27 O20 124(3) . .
O20 C27 C32 116(3) . .
C30 C29 H29 121.2 . .
C30 C29 C28 118(3) . .
C28 C29 H29 121.2 . .
C31 C30 H30 119.5 . .
C29 C30 C31 121(3) . .
C29 C30 H30 119.5 . .
C27 C28 C29 122(3) . .
C27 C28 H28 119.1 . .
C29 C28 H28 119.1 . .
O6 C21 C20 116.0(19) . .
O6 C21 O8 128.1(19) . .
O8 C21 C20 116(2) . .
H19A C19 H19B 109.5 . .
H19A C19 H19C 109.5 . .
H19B C19 H19C 109.5 . .
O4 C19 H19A 109.5 . .
O4 C19 H19B 109.5 . .
O4 C19 H19C 109.5 . .
C16 C17 C18 121(2) . .
C16 C17 O4 127(2) . .
C18 C17 O4 112(2) . .
C14 C15 H15 120.8 . .
C14 C15 C16 118(3) . .
C16 C15 H15 120.8 . .
C15 C14 H14 118.7 . .
C13 C14 C15 123(2) . .
C13 C14 H14 118.7 . .
C17 C16 C15 119(2) . .
C17 C16 H16 120.6 . .
C15 C16 H16 120.6 . .
C17 C18 C13 120(2) . .
C17 C18 O2 118.4(19) . .
C13 C18 O2 121.8(19) . .
C14 C13 C18 119(2) . .
C14 C13 C12 117(2) . .
C18 C13 C12 124(2) . .
C13 C12 H12 115.6 . .
N2 C12 C13 129(2) . .
N2 C12 H12 115.6 . .
H26A C26 H26B 109.5 . .
H26A C26 H26C 109.5 . .
H26B C26 H26C 109.5 . .
O20 C26 H26A 109.3 . .
O20 C26 H26B 109.0 . .
O20 C26 H26C 110.2 . .
C68 C69 H69A 109.9 . .
C68 C69 H69B 110.4 . .
C68 C69 H69C 108.1 . .
H69A C69 H69B 109.5 . .
H69A C69 H69C 109.5 . .
H69B C69 H69C 109.5 . .
C56 N6 C55 112(2) . .
C56 N6 Zn3 125.9(16) . .
C55 N6 Zn3 121.8(15) . .
C53 N5 Zn3 119.3(18) . .
C52 N5 C53 111(2) . .
C52 N5 Zn3 129.4(19) . .
C11 N2 Zn1 119.4(15) . .
C12 N2 C11 115.9(18) . .
C12 N2 Zn1 124.6(15) . .
C9 N1 Zn1 117.9(16) . .
C8 N1 C9 116(2) . .
C8 N1 Zn1 125.5(17) . .
C34 N3 Zn2 117(2) . .
C33 N3 C34 116(3) . .
C33 N3 Zn2 127.4(19) . .
C37 N4 C36 107(2) . .
C37 N4 Zn2 133.8(18) . .
C36 N4 Zn2 118.9(17) . .
C63 O24 C61 112.6(18) . .
C63 O24 Dy3 129.0(15) . .
C61 O24 Dy3 118.0(13) . .
C62 O22 Zn3 125.9(15) . .
C62 O22 Dy3 125.3(14) . .
Zn3 O22 Dy3 105.0(6) . .
C51 O21 Zn3 125.2(15) . .
C51 O21 Dy3 127.7(14) . .
Zn3 O21 Dy3 102.4(7) . .
C46 O23 C45 122(2) . .
C46 O23 Dy3 115.3(16) . .
C45 O23 Dy3 122.5(14) . .
C68 O29 Dy3 148.2(17) . .
C68 O30 Zn3 120.1(15) . .
C23 O12 Dy3 120.2(14) . .
C22 O11 Dy3 118.2(14) . .
C66 O27 Zn2 118.3(18) . .
C23 O10 Dy1 119.8(14) . .
C22 O9 Dy1 118.4(14) . .
C64 O25 Dy1 146.1(16) . .
C64 O26 Zn1 120.8(15) . .
C18 O2 Zn1 128.0(12) . .
C18 O2 Dy1 123.9(11) . .
Zn1 O2 Dy1 103.3(6) . .
C19 O4 Dy1 130.2(11) . .
C17 O4 C19 111.9(16) . .
C17 O4 Dy1 116.8(11) . .
C7 O1 Zn1 129.8(11) . .
C7 O1 Dy1 126.2(11) . .
Zn1 O1 Dy1 103.9(6) . .
C1 O3 Dy1 123.9(12) . .
C2 O3 C1 118.9(16) . .
C2 O3 Dy1 117.2(10) . .
C20 O5 Dy1 114.8(14) . .
C21 O6 Dy1 118.1(13) . .
C20 O7 Dy2 118.8(12) . .
C21 O8 Dy2 119.2(14) . .
C43 O17 Zn2 126.9(14) . .
C43 O17 Dy2 125.5(13) . .
Zn2 O17 Dy2 100.2(5) . .
C44 O19 Dy2 128.3(11) . .
C42 O19 C44 115.9(17) . .
C42 O19 Dy2 115.7(14) . .
C32 O18 Zn2 126.1(16) . .
C32 O18 Dy2 128.9(15) . .
Zn2 O18 Dy2 102.4(6) . .
C27 O20 C26 119(2) . .
C27 O20 Dy2 115.7(16) . .
C26 O20 Dy2 125.4(14) . .
C25 O14 Dy2 114.5(16) . .
C25 O16 Dy3 114.9(16) . 3_755
C24 O15 Dy3 121.1(15) . 3_755
C24 O13 Dy2 116.8(17) . .
C66 O28 Dy2 146.8(18) . .
N3 Zn2 Dy2 129.4(6) . .
N4 Zn2 N3 94.5(9) . .
N4 Zn2 O27 104.7(8) . .
N4 Zn2 O17 85.6(8) . .
N4 Zn2 O18 151.6(7) . .
N4 Zn2 Dy2 128.2(7) . .
O27 Zn2 N3 103.2(9) . .
O27 Zn2 O17 99.7(7) . .
O27 Zn2 O18 102.3(7) . .
O27 Zn2 Dy2 91.8(6) . .
O17 Zn2 N3 156.3(8) . .
O17 Zn2 Dy2 42.9(3) . .
O18 Zn2 N3 87.7(8) . .
O18 Zn2 O17 81.4(6) . .
O18 Zn2 Dy2 41.8(4) . .
N2 Zn1 N1 91.8(7) . .
N2 Zn1 Dy1 129.8(5) . .
N1 Zn1 Dy1 130.1(6) . .
O26 Zn1 N2 107.6(7) . .
O26 Zn1 N1 106.0(7) . .
O26 Zn1 O2 98.9(6) . .
O26 Zn1 O1 100.2(6) . .
O26 Zn1 Dy1 88.1(4) . .
O2 Zn1 N2 88.5(7) . .
O2 Zn1 N1 153.7(7) . .
O2 Zn1 Dy1 41.5(4) . .
O1 Zn1 N2 150.8(8) . .
O1 Zn1 N1 88.9(7) . .
O1 Zn1 O2 78.4(5) . .
O1 Zn1 Dy1 41.2(4) . .
N6 Zn3 N5 91.2(9) . .
N6 Zn3 O21 153.3(7) . .
N6 Zn3 O30 109.7(8) . .
N6 Zn3 Dy3 131.0(5) . .
N5 Zn3 O21 89.1(9) . .
N5 Zn3 Dy3 130.6(7) . .
O22 Zn3 N6 90.6(7) . .
O22 Zn3 N5 155.8(8) . .
O22 Zn3 O21 78.7(6) . .
O22 Zn3 O30 99.3(6) . .
O22 Zn3 Dy3 40.6(4) . .
O21 Zn3 Dy3 41.5(4) . .
O30 Zn3 N5 102.7(7) . .
O30 Zn3 O21 96.3(7) . .
O30 Zn3 Dy3 87.4(5) . .
O24 Dy3 O23 134.6(5) . .
O24 Dy3 Zn3 99.0(4) . .
O22 Dy3 O24 64.7(5) . .
O22 Dy3 O21 67.8(5) . .
O22 Dy3 O23 124.1(5) . .
O22 Dy3 O29 73.8(5) . .
O22 Dy3 O12 131.5(5) . .
O22 Dy3 O11 76.4(5) . .
O22 Dy3 O16 107.8(5) . 3_755
O22 Dy3 O15 149.3(5) . 3_755
O22 Dy3 Zn3 34.5(3) . .
O21 Dy3 O24 127.2(5) . .
O21 Dy3 O23 62.4(5) . .
O21 Dy3 O29 74.5(6) . .
O21 Dy3 O12 130.5(6) . .
O21 Dy3 O11 76.5(5) . .
O21 Dy3 O16 150.7(5) . 3_755
O21 Dy3 O15 102.6(5) . 3_755
O21 Dy3 Zn3 36.1(4) . .
O23 Dy3 Zn3 98.1(4) . .
O29 Dy3 O24 111.6(6) . .
O29 Dy3 O23 113.5(5) . .
O29 Dy3 O11 144.4(6) . .
O29 Dy3 O16 76.5(5) . 3_755
O29 Dy3 O15 75.5(5) . 3_755
O29 Dy3 Zn3 60.3(4) . .
O12 Dy3 O24 72.8(5) . .
O12 Dy3 O23 72.7(5) . .
O12 Dy3 O29 147.0(6) . .
O12 Dy3 O11 68.6(5) . .
O12 Dy3 O16 75.2(5) . 3_755
O12 Dy3 O15 77.6(5) . 3_755
O12 Dy3 Zn3 152.6(4) . .
O11 Dy3 O24 71.4(5) . .
O11 Dy3 O23 69.0(5) . .
O11 Dy3 O16 132.0(5) . 3_755
O11 Dy3 O15 131.3(5) . 3_755
O11 Dy3 Zn3 84.1(4) . .
O16 Dy3 O24 68.4(5) 3_755 .
O16 Dy3 O23 128.0(5) 3_755 .
O16 Dy3 Zn3 127.0(4) 3_755 .
O15 Dy3 O24 130.1(6) 3_755 .
O15 Dy3 O23 68.2(5) 3_755 .
O15 Dy3 O16 65.7(6) 3_755 3_755
O15 Dy3 Zn3 123.8(4) 3_755 .
O7 Dy2 O8 68.0(5) . .
O7 Dy2 O19 127.6(5) . .
O7 Dy2 O20 69.3(5) . .
O7 Dy2 O14 133.6(5) . .
O7 Dy2 O28 74.9(5) . .
O7 Dy2 Zn2 124.7(4) . .
O8 Dy2 O19 67.1(4) . .
O8 Dy2 O20 134.8(5) . .
O8 Dy2 O28 73.0(5) . .
O8 Dy2 Zn2 117.9(3) . .
O17 Dy2 O7 147.5(5) . .
O17 Dy2 O8 96.5(5) . .
O17 Dy2 O19 63.2(5) . .
O17 Dy2 O20 128.1(5) . .
O17 Dy2 O14 78.1(5) . .
O17 Dy2 O28 73.3(5) . .
O17 Dy2 Zn2 36.9(3) . .
O19 Dy2 Zn2 99.7(3) . .
O18 Dy2 O7 105.9(5) . .
O18 Dy2 O8 145.2(5) . .
O18 Dy2 O17 70.1(5) . .
O18 Dy2 O19 126.4(5) . .
O18 Dy2 O20 62.4(5) . .
O18 Dy2 O14 77.5(5) . .
O18 Dy2 O28 72.3(5) . .
O18 Dy2 Zn2 35.9(3) . .
O20 Dy2 O19 135.5(4) . .
O20 Dy2 Zn2 98.2(4) . .
O14 Dy2 O8 132.7(5) . .
O14 Dy2 O19 68.8(5) . .
O14 Dy2 O20 72.4(4) . .
O14 Dy2 O28 143.8(5) . .
O14 Dy2 Zn2 85.5(4) . .
O13 Dy2 O7 77.3(5) . .
O13 Dy2 O8 82.6(5) . .
O13 Dy2 O17 130.7(5) . .
O13 Dy2 O19 71.5(5) . .
O13 Dy2 O18 130.9(6) . .
O13 Dy2 O20 74.3(5) . .
O13 Dy2 O14 67.9(6) . .
O13 Dy2 O28 148.3(6) . .
O13 Dy2 Zn2 153.4(4) . .
O28 Dy2 O19 115.1(5) . .
O28 Dy2 O20 109.1(5) . .
O28 Dy2 Zn2 58.4(4) . .
O10 Dy1 O9 68.6(5) . .
O10 Dy1 O4 66.0(5) . .
O10 Dy1 O3 131.6(4) . .
O10 Dy1 O5 129.2(5) . .
O10 Dy1 Zn1 122.0(3) . .
O9 Dy1 O4 130.5(4) . .
O9 Dy1 O3 67.2(5) . .
O9 Dy1 Zn1 122.1(3) . .
O25 Dy1 O10 73.7(5) . .
O25 Dy1 O9 72.2(5) . .
O25 Dy1 O2 74.5(5) . .
O25 Dy1 O4 111.8(5) . .
O25 Dy1 O1 75.9(5) . .
O25 Dy1 O3 109.8(5) . .
O25 Dy1 O5 147.5(5) . .
O25 Dy1 O6 144.6(5) . .
O25 Dy1 Zn1 60.7(3) . .
O2 Dy1 O10 101.8(5) . .
O2 Dy1 O9 146.7(5) . .
O2 Dy1 O4 63.6(4) . .
O2 Dy1 O3 126.2(4) . .
O2 Dy1 O5 77.8(5) . .
O2 Dy1 O6 132.6(5) . .
O2 Dy1 Zn1 35.2(3) . .
O4 Dy1 O3 138.2(4) . .
O4 Dy1 Zn1 98.7(3) . .
O1 Dy1 O10 149.4(5) . .
O1 Dy1 O9 104.8(5) . .
O1 Dy1 O2 66.7(5) . .
O1 Dy1 O4 124.4(5) . .
O1 Dy1 O3 63.1(5) . .
O1 Dy1 O5 77.8(5) . .
O1 Dy1 O6 131.4(5) . .
O1 Dy1 Zn1 34.8(3) . .
O3 Dy1 Zn1 98.0(3) . .
O5 Dy1 O9 133.6(5) . .
O5 Dy1 O4 69.2(5) . .
O5 Dy1 O3 73.8(5) . .
O5 Dy1 Zn1 86.8(3) . .
O6 Dy1 O10 77.8(5) . .
O6 Dy1 O9 78.1(5) . .
O6 Dy1 O4 74.0(5) . .
O6 Dy1 O3 74.7(5) . .
O6 Dy1 O5 67.9(5) . .
O6 Dy1 Zn1 154.7(4) . .
C72 O34 H34 109.5 . .
C8AA O33 H33A 109.5 . .
C70 O31 H31 109.7 . .
C71 O32 H32 106.4 . .
H4WA O4W H4WB 109.5 . .
O34 C72 H72A 108.1 . .
O34 C72 H72B 110.6 . .
O34 C72 H72C 109.7 . .
H72A C72 H72B 109.5 . .
H72A C72 H72C 109.5 . .
H72B C72 H72C 109.5 . .
H1WA O1W H1WB 105.6 . .
H6WA O6W H6WB 94.6 . .
H6WA O6W H5WA 132.6 . .
H6WA O6W H5WB 160.8 . .
H6WB O6W H5WA 79.9 . .
H6WB O6W H5WB 92.4 . .
H5WA O6W H5WB 66.4 . .
H5WA O5W H5WB 103.9 . .
O33 C8AA H8AA 108.9 . .
O33 C8AA H8AB 108.4 . .
O33 C8AA H8AC 111.1 . .
H8AA C8AA H8AB 109.5 . .
H8AA C8AA H8AC 109.5 . .
H8AB C8AA H8AC 109.5 . .
H2WA O2W H2WB 109.5 . .
O31 C70 H70A 110.0 . .
O31 C70 H70B 109.4 . .
O31 C70 H70C 109.0 . .
H70A C70 H70B 109.5 . .
H70A C70 H70C 109.5 . .
H70B C70 H70C 109.5 . .
O32 C71 H71A 107.6 . .
O32 C71 H71B 112.5 . .
O32 C71 H71C 108.3 . .
H71A C71 H71B 109.5 . .
H71A C71 H71C 109.5 . .
H71B C71 H71C 109.5 . .
H3WA O3W H3WB 109.4 . .

loop_
_geom_bond_atom_site_label_1
_geom_bond_atom_site_label_2
_geom_bond_distance
_geom_bond_site_symmetry_2
C63 H63A 0.9600 .
C63 H63B 0.9600 .
C63 H63C 0.9598 .
C63 O24 1.38(2) .
C64 C65 1.62(3) .
C64 O25 1.22(3) .
C64 O26 1.31(2) .
C67 H67A 0.9600 .
C67 H67B 0.9600 .
C67 H67C 0.9600 .
C67 C66 1.55(4) .
C61 C60 1.36(3) .
C61 C62 1.51(3) .
C61 O24 1.39(3) .
C11 H11A 0.9700 .
C11 H11B 0.9700 .
C11 C10 1.59(3) .
C11 N2 1.47(2) .
C10 H10A 0.9700 .
C10 H10B 0.9700 .
C10 C9 1.43(3) .
C9 H9A 0.9700 .
C9 H9B 0.9700 .
C9 N1 1.53(2) .
C65 H65A 0.9600 .
C65 H65B 0.9597 .
C65 H65C 0.9597 .
C60 H60 0.9300 .
C60 C59 1.46(3) .
C59 H59 0.9300 .
C59 C58 1.40(3) .
C1 H1A 0.9600 .
C1 H1B 0.9600 .
C1 H1C 0.9602 .
C1 O3 1.47(2) .
C58 H58 0.9300 .
C58 C57 1.35(3) .
C23 C22 1.54(3) .
C23 O12 1.26(3) .
C23 O10 1.27(3) .
C3 H3 0.9300 .
C3 C4 1.3900 .
C3 C2 1.3900 .
C4 H4 0.9300 .
C4 C5 1.3900 .
C5 H5 0.9300 .
C5 C6 1.3900 .
C6 C7 1.3900 .
C6 C8 1.43(3) .
C7 C2 1.3900 .
C7 O1 1.327(18) .
C2 O3 1.345(17) .
C57 C62 1.37(3) .
C57 C56 1.54(3) .
C22 O11 1.26(3) .
C22 O9 1.27(2) .
C8 H8 0.9300 .
C8 N1 1.27(3) .
C62 O22 1.35(2) .
C56 H56 0.9300 .
C56 N6 1.29(3) .
C20 C21 1.49(3) .
C20 O5 1.24(2) .
C20 O7 1.29(2) .
C66 O27 1.21(3) .
C66 O28 1.28(3) .
C55 H55A 0.9700 .
C55 H55B 0.9700 .
C55 C54 1.45(3) .
C55 N6 1.50(2) .
C54 H54A 0.9700 .
C54 H54B 0.9700 .
C54 C53 1.47(3) .
C53 H53A 0.9700 .
C53 H53B 0.9700 .
C53 N5 1.50(3) .
C52 H52 0.9300 .
C52 C50 1.49(3) .
C52 N5 1.29(3) .
C50 C49 1.43(3) .
C50 C51 1.42(3) .
C49 H49 0.9300 .
C49 C48 1.43(3) .
C51 C46 1.42(3) .
C51 O21 1.35(3) .
C46 C47 1.36(3) .
C46 O23 1.42(3) .
C47 H47 0.9300 .
C47 C48 1.40(3) .
C48 H48 0.9300 .
C45 H45A 0.9600 .
C45 H45B 0.9600 .
C45 H45C 0.9600 .
C45 O23 1.48(2) .
C37 H37 0.9300 .
C37 C38 1.54(3) .
C37 N4 1.29(3) .
C25 C24 1.40(3) .
C25 O14 1.26(3) .
C25 O16 1.28(2) .
C24 O15 1.31(2) .
C24 O13 1.17(3) .
C44 H44A 0.9600 .
C44 H44B 0.9602 .
C44 H44C 0.9600 .
C44 O19 1.46(2) .
C42 C41 1.34(3) .
C42 C43 1.44(3) .
C42 O19 1.38(3) .
C41 H41 0.9300 .
C41 C40 1.35(3) .
C39 H39 0.9298 .
C39 C40 1.31(5) .
C39 C38 1.41(4) .
C40 H40 0.9300 .
C38 C43 1.32(3) .
C43 O17 1.37(2) .
C36 H36A 0.9700 .
C36 H36B 0.9700 .
C36 C35 1.52(3) .
C36 N4 1.52(3) .
C35 H35A 0.9700 .
C35 H35B 0.9700 .
C35 C34 1.55(3) .
C34 H34A 0.9700 .
C34 H34B 0.9700 .
C34 N3 1.48(3) .
C33 H33 0.9300 .
C33 C31 1.41(4) .
C33 N3 1.38(3) .
C31 C32 1.36(3) .
C31 C30 1.39(3) .
C68 C69 1.52(3) .
C68 O29 1.19(3) .
C68 O30 1.26(3) .
C32 C27 1.42(3) .
C32 O18 1.34(3) .
C27 C28 1.35(3) .
C27 O20 1.37(3) .
C29 H29 0.9300 .
C29 C30 1.35(3) .
C29 C28 1.39(4) .
C30 H30 0.9300 .
C28 H28 0.9300 .
C21 O6 1.23(3) .
C21 O8 1.28(2) .
C19 H19A 0.9600 .
C19 H19B 0.9600 .
C19 H19C 0.9600 .
C19 O4 1.47(2) .
C17 C16 1.37(3) .
C17 C18 1.39(3) .
C17 O4 1.42(2) .
C15 H15 0.9300 .
C15 C14 1.38(4) .
C15 C16 1.40(3) .
C14 H14 0.9300 .
C14 C13 1.34(3) .
C16 H16 0.9300 .
C18 C13 1.39(3) .
C18 O2 1.41(3) .
C13 C12 1.44(3) .
C12 H12 0.9300 .
C12 N2 1.31(3) .
C26 H26A 0.9601 .
C26 H26B 0.9601 .
C26 H26C 0.9599 .
C26 O20 1.46(2) .
C69 H69A 0.9600 .
C69 H69B 0.9599 .
C69 H69C 0.9602 .
N6 Zn3 2.019(19) .
N5 Zn3 2.04(2) .
N2 Zn1 2.054(19) .
N1 Zn1 2.11(2) .
N3 Zn2 2.09(2) .
N4 Zn2 1.93(2) .
O24 Dy3 2.576(14) .
O22 Zn3 1.998(13) .
O22 Dy3 2.297(15) .
O21 Zn3 2.057(16) .
O21 Dy3 2.314(15) .
O23 Dy3 2.676(18) .
O29 Dy3 2.343(15) .
O30 Zn3 2.024(16) .
O12 Dy3 2.323(16) .
O11 Dy3 2.349(16) .
O27 Zn2 1.988(17) .
O10 Dy1 2.354(14) .
O9 Dy1 2.380(15) .
O25 Dy1 2.333(16) .
O26 Zn1 1.953(15) .
O2 Zn1 2.037(13) .
O2 Dy1 2.337(13) .
O4 Dy1 2.588(13) .
O1 Zn1 2.022(14) .
O1 Dy1 2.332(14) .
O3 Dy1 2.595(14) .
O5 Dy1 2.368(16) .
O6 Dy1 2.353(14) .
O7 Dy2 2.355(15) .
O8 Dy2 2.390(15) .
O17 Zn2 2.070(15) .
O17 Dy2 2.350(12) .
O19 Dy2 2.635(13) .
O18 Zn2 2.037(13) .
O18 Dy2 2.316(15) .
O20 Dy2 2.630(14) .
O14 Dy2 2.360(18) .
O16 Dy3 2.432(15) 3_755
O15 Dy3 2.412(17) 3_755
O13 Dy2 2.313(17) .
O28 Dy2 2.406(18) .
Zn2 Dy2 3.396(3) .
Zn1 Dy1 3.435(2) .
Zn3 Dy3 3.411(3) .
Dy3 O16 2.432(15) 3_755
Dy3 O15 2.412(17) 3_755
O34 H34 0.8200 .
O34 C72 1.64(4) .
O33 H33A 0.8200 .
O33 C8AA 1.41(4) .
O31 H31 0.8199 .
O31 C70 1.36(5) .
O32 H32 0.8201 .
O32 C71 1.39(4) .
O4W H4WA 0.8499 .
O4W H4WB 0.8501 .
C72 H72A 0.9601 .
C72 H72B 0.9599 .
C72 H72C 0.9600 .
O1W H1WA 0.8510 .
O1W H1WB 0.8264 .
O6W H6WA 0.8599 .
O6W H6WB 0.8294 .
O6W H5WA 0.9324 .
O6W H5WB 1.3811 .
O5W H5WA 0.8528 .
O5W H5WB 0.8241 .
C8AA H8AA 0.9598 .
C8AA H8AB 0.9601 .
C8AA H8AC 0.9600 .
O2W H2WA 0.8496 .
O2W H2WB 0.8498 .
C70 H70A 0.9599 .
C70 H70B 0.9600 .
C70 H70C 0.9601 .
C71 H71A 0.9601 .
C71 H71B 0.9599 .
C71 H71C 0.9602 .
O3W H3WA 0.8501 .
O3W H3WB 0.8502 .
